data_4074190
loop_
_publ_author_name
'Forni\'es, Juan'
'Ib\'a\~nez, Susana'
'Mart\'in, Antonio'
'Sanz, Manuel'
'Berenguer, Jes\'us R.'
'Lalinde, Elena'
'Torroba, Javier'

_publ_section_title
;
 Influence of the Pt\\rightarrow Ag Donor&#x2212;Acceptor Bond and
 Polymorphism on the Spectroscopic and Optical Properties of
 Heteropolynuclear Benzoquinolateplatinum(II) Complexes
;
_journal_issue 18
_journal_name_full Organometallics
_journal_page_first 4331
_journal_paper_doi 10.1021/om0604526
_journal_volume 25
_journal_year 2006
_chemical_formula_sum 'C47 H31 Ag Cl3 F10 N P Pt'
_chemical_formula_weight 1240.01
_chemical_name_systematic
; 
 ? 
;
_space_group_IT_number 2
_symmetry_cell_setting triclinic
_symmetry_space_group_name_Hall '-P 1'
_symmetry_space_group_name_H-M 'P -1'
_atom_sites_solution_hydrogens geom
_atom_sites_solution_primary direct
_atom_sites_solution_secondary difmap
_audit_creation_method SHELXL-97
_cell_angle_alpha 96.6720(10)
_cell_angle_beta 93.0680(10)
_cell_angle_gamma 103.4510(10)
_cell_formula_units_Z 2
_cell_length_a 12.7520(5)
_cell_length_b 13.0864(6)
_cell_length_c 13.5349(6)
_cell_measurement_temperature 100(2)
_cell_volume 2174.24(16)
_computing_cell_refinement 'Bruker SMART'
_computing_data_collection 'Bruker SMART'
_computing_data_reduction 'Bruker SAINT'
_computing_molecular_graphics 'Bruker SHELXTL'
_computing_publication_material 'Bruker SHELXTL'
_computing_structure_refinement 'SHELXL-97 (Sheldrick, 1997)'
_computing_structure_solution 'SHELXS-97 (Sheldrick, 1990)'
_diffrn_ambient_temperature 100(2)
_diffrn_measured_fraction_theta_full 0.985
_diffrn_measured_fraction_theta_max 0.985
_diffrn_measurement_device_type 'CCD area detector'
_diffrn_measurement_method 'phi and omega scans'
_diffrn_radiation_monochromator graphite
_diffrn_radiation_source 'fine-focus sealed tube'
_diffrn_radiation_type MoK\a
_diffrn_radiation_wavelength 0.71073
_diffrn_reflns_av_R_equivalents 0.0142
_diffrn_reflns_av_sigmaI/netI 0.0319
_diffrn_reflns_limit_h_max 15
_diffrn_reflns_limit_h_min -14
_diffrn_reflns_limit_k_max 9
_diffrn_reflns_limit_k_min -15
_diffrn_reflns_limit_l_max 16
_diffrn_reflns_limit_l_min -15
_diffrn_reflns_number 11932
_diffrn_reflns_theta_full 25.03
_diffrn_reflns_theta_max 25.03
_diffrn_reflns_theta_min 1.52
_exptl_absorpt_coefficient_mu 3.964
_exptl_absorpt_correction_T_max 0.4141
_exptl_absorpt_correction_T_min 0.3000
_exptl_absorpt_correction_type none
_exptl_crystal_density_diffrn 1.894
_exptl_crystal_density_method 'not measured'
_exptl_crystal_F_000 1202
_exptl_crystal_size_max 0.40
_exptl_crystal_size_mid 0.31
_exptl_crystal_size_min 0.27
_refine_diff_density_max 1.413
_refine_diff_density_min -0.841
_refine_diff_density_rms 0.097
_refine_ls_extinction_method none
_refine_ls_goodness_of_fit_ref 1.013
_refine_ls_hydrogen_treatment mixed
_refine_ls_matrix_type full
_refine_ls_number_parameters 577
_refine_ls_number_reflns 7564
_refine_ls_number_restraints 0
_refine_ls_restrained_S_all 1.013
_refine_ls_R_factor_all 0.0265
_refine_ls_R_factor_gt 0.0248
_refine_ls_shift/su_max 0.002
_refine_ls_shift/su_mean 0.000
_refine_ls_structure_factor_coef Fsqd
_refine_ls_weighting_details 'calc w=1/[\s^2^(Fo^2^)+(0.0381P)^2^+0.0000P] where P=(Fo^2^+2Fc^2^)/3'
_refine_ls_weighting_scheme calc
_refine_ls_wR_factor_gt 0.0621
_refine_ls_wR_factor_ref 0.0628
_reflns_number_gt 7127
_reflns_number_total 7564
_reflns_threshold_expression >2sigma(I)
_cod_data_source_file om0604526si20060523_120337.cif
_cod_data_source_block 4
_cod_depositor_comments
;
The following automatic conversions were performed:

'_symmetry_cell_setting' value 'Triclinic' changed to 'triclinic'
according to /home/saulius/struct/CIF-dictionaries/cif_core.dic
dictionary named 'cif_core.dic' version 2.4.1 from 2010-06-29.

Automatic conversion script
Id: cif_fix_values 1715 2011-07-08 13:25:40Z adriana 
;
_cod_original_sg_symbol_H-M P-1
_cod_database_code 4074190

loop_
_symmetry_equiv_pos_as_xyz
'x, y, z'
'-x, -y, -z'

loop_
_atom_site_label
_atom_site_type_symbol
_atom_site_fract_x
_atom_site_fract_y
_atom_site_fract_z
_atom_site_U_iso_or_equiv
_atom_site_adp_type
_atom_site_occupancy
_atom_site_symmetry_multiplicity
_atom_site_calc_flag
_atom_site_refinement_flags
Pt Pt 0.694588(10) 0.645361(11) 0.698173(10) 0.01605(5) Uani 1 1 d .
Ag Ag 0.76019(2) 0.84566(2) 0.65065(2) 0.02117(7) Uani 1 1 d .
P P 0.83769(7) 1.02378(8) 0.71315(7) 0.0184(2) Uani 1 1 d .
F1 F 0.72000(17) 0.45419(16) 0.82807(15) 0.0258(5) Uani 1 1 d .
F2 F 0.67297(19) 0.42085(17) 1.01489(16) 0.0330(6) Uani 1 1 d .
F3 F 0.59781(18) 0.56396(19) 1.13311(15) 0.0338(6) Uani 1 1 d .
F4 F 0.56582(18) 0.74079(18) 1.06328(16) 0.0322(5) Uani 1 1 d .
F5 F 0.60503(18) 0.77360(17) 0.87621(16) 0.0295(5) Uani 1 1 d .
F6 F 0.86794(16) 0.52361(17) 0.61601(15) 0.0259(5) Uani 1 1 d .
F7 F 1.07712(16) 0.54852(17) 0.66599(17) 0.0290(5) Uani 1 1 d .
F8 F 1.18363(16) 0.70358(19) 0.81236(18) 0.0336(6) Uani 1 1 d .
F9 F 1.07303(17) 0.83471(18) 0.90891(17) 0.0336(6) Uani 1 1 d .
F10 F 0.86393(16) 0.81304(17) 0.85986(15) 0.0259(5) Uani 1 1 d .
N N 0.5311(2) 0.6192(2) 0.6513(2) 0.0181(6) Uani 1 1 d .
C1 C 0.6656(3) 0.6158(3) 0.8426(3) 0.0177(8) Uani 1 1 d .
C2 C 0.6814(3) 0.5282(3) 0.8833(3) 0.0193(8) Uani 1 1 d .
C3 C 0.6590(3) 0.5085(3) 0.9790(3) 0.0246(9) Uani 1 1 d .
C4 C 0.6202(3) 0.5811(3) 1.0397(3) 0.0245(9) Uani 1 1 d .
C5 C 0.6039(3) 0.6701(3) 1.0035(3) 0.0216(8) Uani 1 1 d .
C6 C 0.6256(3) 0.6848(3) 0.9070(3) 0.0210(8) Uani 1 1 d .
C7 C 0.8539(3) 0.6681(3) 0.7347(3) 0.0191(8) Uani 1 1 d .
C8 C 0.9147(3) 0.6037(3) 0.6900(3) 0.0200(8) Uani 1 1 d .
C9 C 1.0236(3) 0.6148(3) 0.7143(3) 0.0214(8) Uani 1 1 d .
C10 C 1.0773(3) 0.6930(3) 0.7878(3) 0.0232(8) Uani 1 1 d .
C11 C 1.0217(3) 0.7590(3) 0.8360(3) 0.0228(8) Uani 1 1 d .
C12 C 0.9128(3) 0.7447(3) 0.8083(3) 0.0204(8) Uani 1 1 d .
C13 C 0.4472(3) 0.5897(3) 0.7037(3) 0.0209(8) Uani 1 1 d .
H13A H 0.4603 0.5836 0.7722 0.025 Uiso 1 1 calc R
C14 C 0.3415(3) 0.5674(3) 0.6632(3) 0.0221(8) Uani 1 1 d .
H14A H 0.2837 0.5454 0.7034 0.026 Uiso 1 1 calc R
C15 C 0.3201(3) 0.5771(3) 0.5645(3) 0.0220(8) Uani 1 1 d .
H15A H 0.2476 0.5618 0.5358 0.026 Uiso 1 1 calc R
C16 C 0.4070(3) 0.6099(3) 0.5066(3) 0.0192(8) Uani 1 1 d .
C17 C 0.3949(3) 0.6251(3) 0.4042(3) 0.0219(8) Uani 1 1 d .
H17A H 0.3245 0.6121 0.3714 0.026 Uiso 1 1 calc R
C18 C 0.4826(3) 0.6579(3) 0.3531(3) 0.0238(8) Uani 1 1 d .
H18A H 0.4724 0.6676 0.2851 0.029 Uiso 1 1 calc R
C19 C 0.5899(3) 0.6781(3) 0.3994(3) 0.0211(8) Uani 1 1 d .
C20 C 0.6834(3) 0.7135(3) 0.3502(3) 0.0242(9) Uani 1 1 d .
H20A H 0.6768 0.7267 0.2829 0.029 Uiso 1 1 calc R
C21 C 0.7829(3) 0.7290(3) 0.3985(3) 0.0245(9) Uani 1 1 d .
H21A H 0.8450 0.7523 0.3638 0.029 Uiso 1 1 calc R
C22 C 0.7967(3) 0.7115(3) 0.4986(3) 0.0204(8) Uani 1 1 d .
H22A H 0.8679 0.7225 0.5295 0.025 Uiso 1 1 calc R
C23 C 0.7082(3) 0.6783(3) 0.5534(3) 0.0167(7) Uani 1 1 d .
C24 C 0.6049(3) 0.6637(3) 0.5001(3) 0.0172(8) Uani 1 1 d .
C25 C 0.5119(3) 0.6306(3) 0.5535(3) 0.0176(8) Uani 1 1 d .
C26 C 0.8481(3) 1.1164(3) 0.6226(3) 0.0197(8) Uani 1 1 d .
C27 C 0.7798(3) 1.0911(3) 0.5358(3) 0.0297(9) Uani 1 1 d .
H27A H 0.7295 1.0241 0.5226 0.036 Uiso 1 1 calc R
C28 C 0.7846(4) 1.1628(4) 0.4685(3) 0.0394(11) Uani 1 1 d .
H28A H 0.7368 1.1453 0.4095 0.047 Uiso 1 1 calc R
C29 C 0.8576(3) 1.2591(3) 0.4859(3) 0.0324(10) Uani 1 1 d .
H29A H 0.8615 1.3075 0.4383 0.039 Uiso 1 1 calc R
C30 C 0.9257(3) 1.2861(3) 0.5725(3) 0.0316(10) Uani 1 1 d .
H30A H 0.9758 1.3533 0.5852 0.038 Uiso 1 1 calc R
C31 C 0.9204(3) 1.2149(3) 0.6404(3) 0.0256(9) Uani 1 1 d .
H31A H 0.9669 1.2334 0.7003 0.031 Uiso 1 1 calc R
C32 C 0.9759(3) 1.0448(3) 0.7667(3) 0.0210(8) Uani 1 1 d .
C33 C 1.0478(3) 1.0079(4) 0.7080(3) 0.0348(10) Uani 1 1 d .
H33A H 1.0228 0.9697 0.6438 0.042 Uiso 1 1 calc R
C34 C 1.1549(3) 1.0253(4) 0.7408(3) 0.0398(11) Uani 1 1 d .
H34A H 1.2038 1.0008 0.6988 0.048 Uiso 1 1 calc R
C35 C 1.1912(3) 1.0785(4) 0.8346(3) 0.0348(10) Uani 1 1 d .
H35A H 1.2653 1.0908 0.8580 0.042 Uiso 1 1 calc R
C36 C 1.1198(3) 1.1135(4) 0.8942(3) 0.0390(11) Uani 1 1 d .
H36A H 1.1446 1.1500 0.9591 0.047 Uiso 1 1 calc R
C37 C 1.0126(3) 1.0964(4) 0.8611(3) 0.0330(10) Uani 1 1 d .
H37A H 0.9637 1.1202 0.9034 0.040 Uiso 1 1 calc R
C38 C 0.7625(3) 1.0744(3) 0.8103(3) 0.0198(8) Uani 1 1 d .
C39 C 0.7307(3) 1.0113(3) 0.8847(3) 0.0296(9) Uani 1 1 d .
H39A H 0.7527 0.9470 0.8863 0.035 Uiso 1 1 calc R
C40 C 0.6671(3) 1.0425(4) 0.9562(3) 0.0338(10) Uani 1 1 d .
H40A H 0.6456 0.9994 1.0069 0.041 Uiso 1 1 calc R
C41 C 0.6345(3) 1.1356(3) 0.9543(3) 0.0311(10) Uani 1 1 d .
H41A H 0.5910 1.1568 1.0038 0.037 Uiso 1 1 calc R
C42 C 0.6650(3) 1.1975(3) 0.8811(3) 0.0317(10) Uani 1 1 d .
H42A H 0.6425 1.2616 0.8799 0.038 Uiso 1 1 calc R
C43 C 0.7289(3) 1.1669(3) 0.8082(3) 0.0256(9) Uani 1 1 d .
H43A H 0.7492 1.2098 0.7571 0.031 Uiso 1 1 calc R
C44 C 1.4890(3) 0.9672(3) 0.7144(3) 0.0284(9) Uani 1 1 d .
H44A H 1.5565 0.9964 0.7599 0.034 Uiso 1 1 calc R
Cl1 Cl 1.39195(9) 0.88956(10) 0.78003(8) 0.0433(3) Uani 1 1 d .
Cl2 Cl 1.51971(9) 0.88811(9) 0.61124(9) 0.0432(3) Uani 1 1 d .
Cl3 Cl 1.44263(9) 1.07293(9) 0.67559(9) 0.0400(3) Uani 1 1 d .
C45 C 0.1199(4) 0.3940(4) 0.8400(4) 0.0547(15) Uani 1 1 d .
H45A H 0.1404 0.3265 0.8250 0.082 Uiso 1 1 calc R
H45B H 0.1852 0.4521 0.8518 0.082 Uiso 1 1 calc R
H45C H 0.0743 0.4048 0.7834 0.082 Uiso 1 1 calc R
C46 C 0.0586(5) 0.3918(5) 0.9311(5) 0.0687(17) Uani 1 1 d .
H46A H 0.1035 0.3780 0.9877 0.082 Uiso 1 1 calc R
H46B H -0.0080 0.3339 0.9190 0.082 Uiso 1 1 calc R
C47 C 0.0285(5) 0.4990(6) 0.9576(5) 0.087(2) Uani 1 1 d .
H47A H 0.0954 0.5566 0.9688 0.105 Uiso 1 1 calc R
H47B H -0.0161 0.5124 0.9006 0.105 Uiso 1 1 calc R

loop_
_atom_site_aniso_label
_atom_site_aniso_U_11
_atom_site_aniso_U_22
_atom_site_aniso_U_33
_atom_site_aniso_U_23
_atom_site_aniso_U_13
_atom_site_aniso_U_12
Pt 0.01547(8) 0.01773(9) 0.01619(8) 0.00439(6) 0.00240(5) 0.00521(6)
Ag 0.02359(15) 0.01688(15) 0.02243(15) 0.00253(12) 0.00170(11) 0.00370(12)
P 0.0183(5) 0.0191(5) 0.0182(5) 0.0027(4) 0.0016(4) 0.0051(4)
F1 0.0355(12) 0.0215(12) 0.0224(11) 0.0022(9) 0.0015(9) 0.0115(10)
F2 0.0532(15) 0.0227(13) 0.0230(12) 0.0084(10) 0.0001(10) 0.0070(11)
F3 0.0424(14) 0.0382(14) 0.0166(12) 0.0059(10) 0.0058(10) -0.0007(11)
F4 0.0331(12) 0.0344(14) 0.0293(13) -0.0035(10) 0.0120(10) 0.0103(11)
F5 0.0393(13) 0.0254(13) 0.0297(12) 0.0067(10) 0.0070(10) 0.0171(11)
F6 0.0224(11) 0.0252(12) 0.0287(12) -0.0049(10) -0.0014(9) 0.0079(9)
F7 0.0213(11) 0.0311(13) 0.0384(13) 0.0048(11) 0.0061(10) 0.0134(10)
F8 0.0160(11) 0.0390(14) 0.0440(14) 0.0046(11) -0.0037(10) 0.0049(10)
F9 0.0286(12) 0.0357(14) 0.0307(13) -0.0058(11) -0.0066(10) 0.0030(11)
F10 0.0282(11) 0.0284(13) 0.0221(11) -0.0029(10) 0.0021(9) 0.0117(10)
N 0.0178(15) 0.0171(16) 0.0216(16) 0.0035(13) 0.0045(12) 0.0079(13)
C1 0.0147(17) 0.021(2) 0.0156(18) 0.0015(15) 0.0002(13) 0.0011(15)
C2 0.0178(18) 0.019(2) 0.0192(19) 0.0007(15) 0.0002(14) 0.0028(15)
C3 0.028(2) 0.021(2) 0.023(2) 0.0073(17) -0.0039(16) 0.0009(17)
C4 0.022(2) 0.029(2) 0.0172(19) 0.0039(17) 0.0028(15) -0.0041(17)
C5 0.0196(18) 0.024(2) 0.0199(19) -0.0018(16) 0.0048(15) 0.0043(16)
C6 0.0202(18) 0.019(2) 0.024(2) 0.0050(16) 0.0032(15) 0.0052(16)
C7 0.0173(18) 0.021(2) 0.0198(19) 0.0081(15) 0.0031(14) 0.0035(15)
C8 0.0236(19) 0.0166(19) 0.0194(19) 0.0022(15) 0.0033(15) 0.0040(16)
C9 0.0195(18) 0.023(2) 0.026(2) 0.0088(16) 0.0064(15) 0.0099(16)
C10 0.0156(18) 0.028(2) 0.027(2) 0.0112(17) 0.0021(15) 0.0034(16)
C11 0.0241(19) 0.022(2) 0.0190(19) 0.0030(16) -0.0013(15) -0.0005(16)
C12 0.0251(19) 0.018(2) 0.0200(19) 0.0059(15) 0.0068(15) 0.0064(16)
C13 0.0201(19) 0.022(2) 0.022(2) 0.0054(16) 0.0051(15) 0.0057(16)
C14 0.0194(18) 0.019(2) 0.029(2) 0.0031(16) 0.0067(15) 0.0064(16)
C15 0.0185(18) 0.019(2) 0.028(2) -0.0012(16) 0.0017(15) 0.0072(16)
C16 0.0202(18) 0.0154(19) 0.0233(19) 0.0022(15) 0.0005(15) 0.0073(15)
C17 0.0214(19) 0.018(2) 0.027(2) -0.0001(16) -0.0045(15) 0.0073(16)
C18 0.033(2) 0.021(2) 0.0173(19) 0.0008(16) -0.0009(16) 0.0078(17)
C19 0.027(2) 0.0136(19) 0.0211(19) -0.0018(15) 0.0019(15) 0.0040(16)
C20 0.032(2) 0.022(2) 0.0185(19) 0.0022(16) 0.0037(16) 0.0074(17)
C21 0.027(2) 0.024(2) 0.022(2) 0.0017(16) 0.0087(16) 0.0037(17)
C22 0.0229(19) 0.018(2) 0.0190(19) 0.0002(15) 0.0032(15) 0.0039(16)
C23 0.0201(18) 0.0159(19) 0.0144(18) 0.0019(14) 0.0032(14) 0.0045(15)
C24 0.0200(18) 0.0099(18) 0.0223(19) 0.0006(15) 0.0037(14) 0.0053(14)
C25 0.0233(18) 0.0106(18) 0.0188(19) 0.0009(14) 0.0032(14) 0.0041(15)
C26 0.0196(18) 0.021(2) 0.0192(19) 0.0032(16) 0.0040(14) 0.0062(16)
C27 0.030(2) 0.031(2) 0.026(2) 0.0059(18) -0.0016(17) 0.0044(19)
C28 0.043(3) 0.051(3) 0.028(2) 0.013(2) -0.0030(19) 0.016(2)
C29 0.038(2) 0.039(3) 0.032(2) 0.020(2) 0.0173(19) 0.022(2)
C30 0.031(2) 0.021(2) 0.045(3) 0.0101(19) 0.0148(19) 0.0053(18)
C31 0.023(2) 0.026(2) 0.026(2) 0.0037(17) 0.0016(16) 0.0026(17)
C32 0.0190(18) 0.020(2) 0.024(2) 0.0063(16) -0.0010(15) 0.0041(16)
C33 0.028(2) 0.046(3) 0.031(2) -0.004(2) 0.0009(18) 0.014(2)
C34 0.026(2) 0.053(3) 0.044(3) 0.003(2) 0.0045(19) 0.018(2)
C35 0.024(2) 0.043(3) 0.040(3) 0.014(2) -0.0034(18) 0.009(2)
C36 0.035(2) 0.053(3) 0.025(2) -0.005(2) -0.0095(18) 0.010(2)
C37 0.029(2) 0.046(3) 0.024(2) -0.0022(19) 0.0002(17) 0.013(2)
C38 0.0161(17) 0.021(2) 0.0221(19) 0.0023(16) 0.0019(14) 0.0039(15)
C39 0.030(2) 0.033(2) 0.031(2) 0.0115(19) 0.0085(17) 0.0132(19)
C40 0.036(2) 0.045(3) 0.029(2) 0.017(2) 0.0125(18) 0.020(2)
C41 0.036(2) 0.038(3) 0.023(2) -0.0001(19) 0.0084(17) 0.016(2)
C42 0.037(2) 0.026(2) 0.037(2) 0.0048(19) 0.0115(19) 0.0147(19)
C43 0.027(2) 0.021(2) 0.029(2) 0.0038(17) 0.0066(16) 0.0065(17)
C44 0.022(2) 0.028(2) 0.035(2) 0.0005(18) 0.0005(17) 0.0082(17)
Cl1 0.0350(6) 0.0593(8) 0.0356(6) 0.0198(6) 0.0026(5) 0.0046(5)
Cl2 0.0346(6) 0.0405(7) 0.0544(7) -0.0080(6) 0.0108(5) 0.0145(5)
Cl3 0.0425(6) 0.0272(6) 0.0522(7) 0.0048(5) -0.0011(5) 0.0136(5)
C45 0.052(3) 0.058(3) 0.042(3) 0.020(3) -0.018(2) -0.014(3)
C46 0.064(4) 0.060(4) 0.080(4) 0.008(3) 0.000(3) 0.014(3)
C47 0.065(4) 0.111(6) 0.100(6) 0.057(5) 0.021(4) 0.025(4)

loop_
_atom_type_symbol
_atom_type_description
_atom_type_scat_dispersion_real
_atom_type_scat_dispersion_imag
_atom_type_scat_source
C C 0.0033 0.0016 'International Tables Vol C Tables 4.2.6.8 and 6.1.1.4'
H H 0.0000 0.0000 'International Tables Vol C Tables 4.2.6.8 and 6.1.1.4'
N N 0.0061 0.0033 'International Tables Vol C Tables 4.2.6.8 and 6.1.1.4'
F F 0.0171 0.0103 'International Tables Vol C Tables 4.2.6.8 and 6.1.1.4'
P P 0.1023 0.0942 'International Tables Vol C Tables 4.2.6.8 and 6.1.1.4'
Ag Ag -0.8971 1.1015 'International Tables Vol C Tables 4.2.6.8 and 6.1.1.4'
Pt Pt -1.7033 8.3905 'International Tables Vol C Tables 4.2.6.8 and 6.1.1.4'
Cl Cl 0.1484 0.1585 'International Tables Vol C Tables 4.2.6.8 and 6.1.1.4'

loop_
_geom_angle_atom_site_label_1
_geom_angle_atom_site_label_2
_geom_angle_atom_site_label_3
_geom_angle
_geom_angle_site_symmetry_1
C7 Pt C23 96.26(14) .
C7 Pt C1 89.16(14) .
C23 Pt C1 174.18(13) .
C7 Pt N 176.50(12) .
C23 Pt N 80.65(12) .
C1 Pt N 93.99(12) .
C7 Pt Ag 81.77(10) .
C23 Pt Ag 56.89(10) .
C1 Pt Ag 122.17(10) .
N Pt Ag 97.80(8) .
P Ag C23 165.37(9) .
P Ag C22 134.47(8) .
C23 Ag C22 31.36(11) .
P Ag Pt 145.24(3) .
C23 Ag Pt 47.26(8) .
C22 Ag Pt 72.22(8) .
C26 P C32 103.70(17) .
C26 P C38 104.93(17) .
C32 P C38 106.68(17) .
C26 P Ag 115.68(12) .
C32 P Ag 112.57(13) .
C38 P Ag 112.42(12) .
C13 N C25 118.3(3) .
C13 N Pt 127.6(2) .
C25 N Pt 114.0(2) .
C2 C1 C6 113.9(3) .
C2 C1 Pt 125.0(3) .
C6 C1 Pt 121.1(3) .
F1 C2 C1 119.9(3) .
F1 C2 C3 116.0(3) .
C1 C2 C3 124.1(3) .
F2 C3 C4 118.7(3) .
F2 C3 C2 122.2(4) .
C4 C3 C2 119.0(4) .
F3 C4 C5 120.4(3) .
F3 C4 C3 120.2(4) .
C5 C4 C3 119.4(3) .
F4 C5 C4 119.1(3) .
F4 C5 C6 121.6(4) .
C4 C5 C6 119.3(3) .
F5 C6 C5 115.6(3) .
F5 C6 C1 120.1(3) .
C5 C6 C1 124.3(4) .
C12 C7 C8 113.1(3) .
C12 C7 Pt 124.6(3) .
C8 C7 Pt 122.3(3) .
F6 C8 C9 115.5(3) .
F6 C8 C7 120.2(3) .
C9 C8 C7 124.3(3) .
F7 C9 C10 120.1(3) .
F7 C9 C8 120.3(3) .
C10 C9 C8 119.6(3) .
F8 C10 C9 119.8(3) .
F8 C10 C11 121.0(3) .
C9 C10 C11 119.2(3) .
F9 C11 C10 119.7(3) .
F9 C11 C12 121.5(3) .
C10 C11 C12 118.8(3) .
F10 C12 C7 120.0(3) .
F10 C12 C11 115.0(3) .
C7 C12 C11 125.0(3) .
N C13 C14 123.0(3) .
C15 C14 C13 119.8(3) .
C14 C15 C16 119.1(3) .
C25 C16 C15 117.5(3) .
C25 C16 C17 118.4(3) .
C15 C16 C17 124.1(3) .
C18 C17 C16 121.0(3) .
C17 C18 C19 121.3(3) .
C24 C19 C20 117.2(3) .
C24 C19 C18 119.3(3) .
C20 C19 C18 123.6(3) .
C21 C20 C19 120.3(4) .
C20 C21 C22 121.9(3) .
C23 C22 C21 121.4(3) .
C23 C22 Ag 61.27(19) .
C21 C22 Ag 122.0(3) .
C22 C23 C24 114.9(3) .
C22 C23 Pt 133.1(3) .
C24 C23 Pt 112.0(2) .
C22 C23 Ag 87.4(2) .
C24 C23 Ag 111.1(2) .
Pt C23 Ag 75.85(11) .
C19 C24 C25 118.9(3) .
C19 C24 C23 124.2(3) .
C25 C24 C23 116.9(3) .
N C25 C16 122.4(3) .
N C25 C24 116.4(3) .
C16 C25 C24 121.2(3) .
C27 C26 C31 118.9(4) .
C27 C26 P 119.9(3) .
C31 C26 P 121.1(3) .
C28 C27 C26 120.2(4) .
C29 C28 C27 120.6(4) .
C28 C29 C30 120.0(4) .
C31 C30 C29 119.5(4) .
C30 C31 C26 120.8(4) .
C37 C32 C33 118.7(4) .
C37 C32 P 123.9(3) .
C33 C32 P 117.4(3) .
C34 C33 C32 121.1(4) .
C33 C34 C35 119.7(4) .
C36 C35 C34 119.5(4) .
C35 C36 C37 120.7(4) .
C36 C37 C32 120.2(4) .
C43 C38 C39 119.4(4) .
C43 C38 P 122.8(3) .
C39 C38 P 117.6(3) .
C40 C39 C38 119.9(4) .
C41 C40 C39 120.4(4) .
C42 C41 C40 119.9(4) .
C41 C42 C43 120.4(4) .
C38 C43 C42 120.0(4) .
Cl3 C44 Cl2 110.4(2) .
Cl3 C44 Cl1 110.8(2) .
Cl2 C44 Cl1 109.8(2) .
C45 C46 C47 110.1(5) .
C47 C47 C46 112.2(8) 2_567

loop_
_geom_bond_atom_site_label_1
_geom_bond_atom_site_label_2
_geom_bond_distance
_geom_bond_site_symmetry_2
Pt C7 2.010(3) .
Pt C23 2.062(3) .
Pt C1 2.072(3) .
Pt N 2.084(3) .
Pt Ag 2.7227(3) .
Ag P 2.3466(10) .
Ag C23 2.352(3) .
Ag C22 2.679(3) .
P C26 1.810(4) .
P C32 1.817(4) .
P C38 1.821(4) .
F1 C2 1.353(4) .
F2 C3 1.342(4) .
F3 C4 1.344(4) .
F4 C5 1.350(4) .
F5 C6 1.355(4) .
F6 C8 1.363(4) .
F7 C9 1.355(4) .
F8 C10 1.349(4) .
F9 C11 1.336(4) .
F10 C12 1.355(4) .
N C13 1.323(4) .
N C25 1.364(4) .
C1 C2 1.379(5) .
C1 C6 1.384(5) .
C2 C3 1.382(5) .
C3 C4 1.379(6) .
C4 C5 1.369(6) .
C5 C6 1.375(5) .
C7 C12 1.379(5) .
C7 C8 1.383(5) .
C8 C9 1.380(5) .
C9 C10 1.367(5) .
C10 C11 1.371(5) .
C11 C12 1.381(5) .
C13 C14 1.379(5) .
C14 C15 1.375(5) .
C15 C16 1.407(5) .
C16 C25 1.402(5) .
C16 C17 1.428(5) .
C17 C18 1.357(5) .
C18 C19 1.427(5) .
C19 C24 1.406(5) .
C19 C20 1.407(5) .
C20 C21 1.355(5) .
C21 C22 1.409(5) .
C22 C23 1.396(5) .
C23 C24 1.429(5) .
C24 C25 1.429(5) .
C26 C27 1.384(5) .
C26 C31 1.386(5) .
C27 C28 1.375(6) .
C28 C29 1.369(6) .
C29 C30 1.381(6) .
C30 C31 1.376(6) .
C32 C37 1.376(5) .
C32 C33 1.378(5) .
C33 C34 1.371(6) .
C34 C35 1.376(6) .
C35 C36 1.370(6) .
C36 C37 1.374(6) .
C38 C43 1.377(5) .
C38 C39 1.394(5) .
C39 C40 1.380(5) .
C40 C41 1.379(6) .
C41 C42 1.367(6) .
C42 C43 1.394(5) .
C44 Cl3 1.749(4) .
C44 Cl2 1.756(4) .
C44 Cl1 1.759(4) .
C45 C46 1.495(7) .
C46 C47 1.547(9) .
C47 C47 1.392(12) 2_567
